data_2203491
loop_
_publ_author_name
'Zeller, Matthias'
'Hunter, Allen D.'
'Takas, Nathan J.'

_publ_section_title
;
 Tricarbonyl(\h^6^-1,3-dimethoxybenzene)chromium
;
_journal_issue 4
_journal_name_full 'Acta Crystallographica Section E'
_journal_page_first m434
_journal_page_last m435
_journal_paper_doi 10.1107/S1600536804005914
_journal_volume 60
_journal_year 2004
_chemical_formula_iupac '[Cr (C8 H10 O2) (C1 O1)3]'
_chemical_formula_moiety 'C11 H10 Cr O5'
_chemical_formula_sum 'C11 H10 Cr O5'
_chemical_formula_weight 274.19
_chemical_name_common
;
Tricarbonyl(\h^6^-1,3-dimethoxybenzene)chromium
;
_chemical_name_systematic ?
_space_group_IT_number 62
_symmetry_cell_setting orthorhombic
_symmetry_space_group_name_Hall '-P 2ac 2n'
_symmetry_space_group_name_H-M 'P n m a'
_atom_sites_solution_hydrogens difmap
_atom_sites_solution_primary direct
_atom_sites_solution_secondary difmap
_audit_creation_method SHELXL-97
_cell_angle_alpha 90.00
_cell_angle_beta 90.00
_cell_angle_gamma 90.00
_cell_formula_units_Z 8
_cell_length_a 11.5948(19)
_cell_length_b 13.440(2)
_cell_length_c 13.046(2)
_cell_measurement_reflns_used 6108
_cell_measurement_temperature 273(2)
_cell_measurement_theta_max 28.1475
_cell_measurement_theta_min 2.175
_cell_volume 2033.0(5)
_computing_cell_refinement 'SAINT-Plus (Bruker, 1997--1999)'
_computing_data_collection 'SMART (Bruker, 1997--2000)'
_computing_data_reduction SAINT-Plus
_computing_molecular_graphics SHELXL97
_computing_publication_material SHELXL97
_computing_structure_refinement 'SHELXL97 (Sheldrick, 1997)'
_computing_structure_solution 'SHELXS97 (Sheldrick, 1997)'
_diffrn_ambient_temperature 273(2)
_diffrn_measured_fraction_theta_full 0.976
_diffrn_measured_fraction_theta_max 0.976
_diffrn_measurement_device_type 'Bruker AXS SMART APEX CCD'
_diffrn_measurement_method \w
_diffrn_radiation_monochromator graphite
_diffrn_radiation_source 'fine-focus sealed tube'
_diffrn_radiation_type MoK\a
_diffrn_radiation_wavelength 0.71073
_diffrn_reflns_av_R_equivalents 0.0439
_diffrn_reflns_av_sigmaI/netI 0.0351
_diffrn_reflns_limit_h_max 15
_diffrn_reflns_limit_h_min -15
_diffrn_reflns_limit_k_max 17
_diffrn_reflns_limit_k_min -17
_diffrn_reflns_limit_l_max 11
_diffrn_reflns_limit_l_min -17
_diffrn_reflns_number 12064
_diffrn_reflns_theta_full 28.22
_diffrn_reflns_theta_max 28.22
_diffrn_reflns_theta_min 2.18
_diffrn_standards_decay_% 0
_diffrn_standards_number 0
_exptl_absorpt_coefficient_mu 1.131
_exptl_absorpt_correction_T_max 0.980
_exptl_absorpt_correction_T_min 0.779
_exptl_absorpt_correction_type multi-scan
_exptl_absorpt_process_details '(SADABS in SAINT-Plus; Bruker, 1997--1999)'
_exptl_crystal_colour yellow
_exptl_crystal_density_diffrn 1.792
_exptl_crystal_density_method 'not measured'
_exptl_crystal_description plate
_exptl_crystal_F_000 1120
_exptl_crystal_size_max 0.82
_exptl_crystal_size_mid 0.16
_exptl_crystal_size_min 0.02
_refine_diff_density_max 0.408
_refine_diff_density_min -0.457
_refine_ls_extinction_method none
_refine_ls_goodness_of_fit_ref 1.040
_refine_ls_hydrogen_treatment refxyz
_refine_ls_matrix_type full
_refine_ls_number_parameters 213
_refine_ls_number_reflns 2549
_refine_ls_number_restraints 0
_refine_ls_restrained_S_all 1.040
_refine_ls_R_factor_all 0.0487
_refine_ls_R_factor_gt 0.0310
_refine_ls_shift/su_max 0.001
_refine_ls_shift/su_mean 0.000
_refine_ls_structure_factor_coef Fsqd
_refine_ls_weighting_details 'calc w = 1/[\s^2^(Fo^2^)+(0.0454P)^2^+1.1678P] where P = (Fo^2^+2Fc^2^)/3'
_refine_ls_weighting_scheme calc
_refine_ls_wR_factor_gt 0.0805
_refine_ls_wR_factor_ref 0.0890
_reflns_number_gt 1983
_reflns_number_total 2549
_reflns_threshold_expression I>2\s(I)
_cod_data_source_file om6225.cif
_cod_data_source_block I
_cod_depositor_comments
;
The following automatic conversions were performed:
'_exptl_absorpt_correction_type' value 'multi scan' changed to
'multi-scan' according to
'/home/saulius/struct/CIF-dictionaries/cif_core.dic' dictionary named
'cif_core.dic' version 2.4.1 from 2010-06-29.

Automatic conversion script
Id: cif_fix_enum 1527 2010-12-29 10:47:43Z saulius 

The following automatic conversions were performed:

'_exptl_absorpt_correction_type' value 'multi scan' changed to
'multi-scan' according to
/home/saulius/struct/CIF-dictionaries/cif_core.dic dictionary named
'cif_core.dic' version 2.4.1 from 2010-06-29.

Automatic conversion script
Id: cif_fix_values 1715 2011-07-08 13:25:40Z adriana 
;
_cod_original_cell_volume 2033.0(6)
_cod_database_code 2203491
_cod_database_fobs_code 2203491

loop_
_symmetry_equiv_pos_as_xyz
'x, y, z'
'-x+1/2, -y, z+1/2'
'-x, y+1/2, -z'
'x+1/2, -y+1/2, -z+1/2'
'-x, -y, -z'
'x-1/2, y, -z-1/2'
'x, -y-1/2, z'
'-x-1/2, y-1/2, z-1/2'

loop_
_atom_site_label
_atom_site_fract_x
_atom_site_fract_y
_atom_site_fract_z
_atom_site_U_iso_or_equiv
_atom_site_adp_type
_atom_site_calc_flag
_atom_site_refinement_flags
_atom_site_occupancy
_atom_site_type_symbol
Cr2 0.67754(4) 0.7500 0.21188(3) 0.01490(13) Uani d S 1 Cr
O1' 0.76133(12) 0.58175(10) 0.05199(11) 0.0194(3) Uani d . 1 O
O3' 0.5301(2) 0.7500 0.39265(17) 0.0266(5) Uani d S 1 O
O2' 0.81384(14) 0.59562(12) 0.31212(13) 0.0306(4) Uani d . 1 O
C7' 0.5859(3) 0.7500 0.3218(2) 0.0201(6) Uani d S 1 C
C6' 0.76175(18) 0.65560(16) 0.27308(17) 0.0210(4) Uani d . 1 C
C1' 0.7564(3) 0.7500 0.0599(2) 0.0168(6) Uani d S 1 C
C3' 0.58465(18) 0.66067(16) 0.09900(15) 0.0183(4) Uani d . 1 C
C4' 0.5302(3) 0.7500 0.1138(2) 0.0185(6) Uani d S 1 C
C2' 0.69825(18) 0.66134(14) 0.06979(15) 0.0171(4) Uani d . 1 C
Cr1 0.56343(4) 0.2500 0.22131(3) 0.01391(13) Uani d S 1 Cr
O3 0.70808(19) 0.2500 0.03840(16) 0.0226(5) Uani d S 1 O
O1 0.48340(13) 0.41768(10) 0.38540(11) 0.0203(3) Uani d . 1 O
O2 0.43143(13) 0.40955(11) 0.12512(12) 0.0238(3) Uani d . 1 O
C4 0.7122(3) 0.2500 0.3162(2) 0.0181(6) Uani d S 1 C
C1 0.4885(3) 0.2500 0.3762(2) 0.0176(6) Uani d S 1 C
C7 0.6533(3) 0.2500 0.1101(2) 0.0187(6) Uani d S 1 C
C2 0.54581(18) 0.33848(14) 0.36516(15) 0.0179(4) Uani d . 1 C
C6 0.48110(18) 0.34698(15) 0.16182(16) 0.0180(4) Uani d . 1 C
C3 0.65849(18) 0.33934(16) 0.33244(16) 0.0179(4) Uani d . 1 C
C5 0.5320(2) 0.51133(16) 0.36531(19) 0.0244(5) Uani d . 1 C
C5' 0.7107(2) 0.48869(16) 0.0706(2) 0.0240(5) Uani d . 1 C
H1A 0.416(3) 0.2500 0.400(3) 0.029 Uiso d S 1 H
H1B 0.835(3) 0.7500 0.048(3) 0.029 Uiso d S 1 H
H4B 0.454(3) 0.7500 0.145(3) 0.029 Uiso d S 1 H
H4A 0.786(3) 0.2500 0.289(3) 0.029 Uiso d S 1 H
H3A 0.700(2) 0.3999(19) 0.326(2) 0.029 Uiso d . 1 H
H5C 0.479(2) 0.554(2) 0.384(2) 0.036 Uiso d . 1 H
H3B 0.548(2) 0.5998(19) 0.1067(19) 0.029 Uiso d . 1 H
H5F 0.764(2) 0.444(2) 0.063(2) 0.036 Uiso d . 1 H
H5E 0.685(2) 0.483(2) 0.139(2) 0.036 Uiso d . 1 H
H5B 0.602(2) 0.522(2) 0.407(2) 0.036 Uiso d . 1 H
H5D 0.648(2) 0.478(2) 0.025(2) 0.036 Uiso d . 1 H
H5A 0.550(2) 0.519(2) 0.292(2) 0.036 Uiso d . 1 H

loop_
_atom_site_aniso_label
_atom_site_aniso_U_11
_atom_site_aniso_U_22
_atom_site_aniso_U_33
_atom_site_aniso_U_12
_atom_site_aniso_U_13
_atom_site_aniso_U_23
Cr2 0.0159(2) 0.0136(2) 0.0151(2) 0.000 0.00013(17) 0.000
O1' 0.0222(7) 0.0126(7) 0.0234(8) -0.0001(6) 0.0034(6) -0.0006(6)
O3' 0.0299(12) 0.0271(12) 0.0228(12) 0.000 0.0097(10) 0.000
O2' 0.0331(9) 0.0227(8) 0.0361(10) 0.0066(7) -0.0090(7) 0.0048(7)
C7' 0.0229(15) 0.0144(14) 0.0231(16) 0.000 -0.0028(12) 0.000
C6' 0.0219(10) 0.0201(10) 0.0211(11) -0.0034(9) -0.0009(8) -0.0030(8)
C1' 0.0191(14) 0.0163(13) 0.0151(14) 0.000 0.0011(11) 0.000
C3' 0.0203(10) 0.0179(10) 0.0167(10) -0.0026(8) -0.0008(8) -0.0009(8)
C4' 0.0155(14) 0.0231(15) 0.0167(14) 0.000 -0.0007(11) 0.000
C2' 0.0203(10) 0.0165(9) 0.0145(9) -0.0001(8) -0.0001(8) -0.0010(7)
Cr1 0.0135(2) 0.0132(2) 0.0150(2) 0.000 -0.00073(17) 0.000
O3 0.0220(11) 0.0244(11) 0.0213(12) 0.000 0.0068(9) 0.000
O1 0.0224(8) 0.0133(7) 0.0251(8) 0.0006(6) 0.0044(6) -0.0017(6)
O2 0.0272(8) 0.0181(8) 0.0263(8) 0.0063(6) -0.0045(7) 0.0008(6)
C4 0.0129(14) 0.0243(15) 0.0171(14) 0.000 -0.0041(10) 0.000
C1 0.0203(15) 0.0189(14) 0.0135(13) 0.000 0.0017(11) 0.000
C7 0.0187(14) 0.0124(13) 0.0250(16) 0.000 -0.0050(12) 0.000
C2 0.0216(10) 0.0163(10) 0.0156(10) 0.0009(8) -0.0026(8) -0.0016(7)
C6 0.0178(10) 0.0182(10) 0.0180(10) -0.0024(8) -0.0003(8) -0.0031(8)
C3 0.0173(10) 0.0182(10) 0.0182(10) -0.0029(8) -0.0031(8) 0.0002(8)
C5 0.0287(13) 0.0145(10) 0.0302(13) -0.0026(9) 0.0025(10) -0.0009(9)
C5' 0.0273(12) 0.0139(10) 0.0307(13) -0.0025(9) 0.0009(10) 0.0023(9)

loop_
_atom_type_symbol
_atom_type_description
_atom_type_scat_dispersion_real
_atom_type_scat_dispersion_imag
_atom_type_scat_source
C C 0.0033 0.0016 'International Tables Vol C Tables 4.2.6.8 and 6.1.1.4'
H H 0.0000 0.0000 'International Tables Vol C Tables 4.2.6.8 and 6.1.1.4'
O O 0.0106 0.0060 'International Tables Vol C Tables 4.2.6.8 and 6.1.1.4'
Cr Cr 0.3209 0.6236 'International Tables Vol C Tables 4.2.6.8 and 6.1.1.4'

loop_
_geom_angle_atom_site_label_1
_geom_angle_atom_site_label_2
_geom_angle_atom_site_label_3
_geom_angle_site_symmetry_1
_geom_angle_site_symmetry_3
_geom_angle
C7' Cr2 C6' . 7_575 88.08(10)
C7' Cr2 C6' . . 88.08(10)
C6' Cr2 C6' 7_575 . 90.34(13)
C7' Cr2 C4' . . 90.28(13)
C6' Cr2 C4' 7_575 . 134.78(7)
C6' Cr2 C4' . . 134.78(7)
C7' Cr2 C1' . . 168.21(13)
C6' Cr2 C1' 7_575 . 100.18(9)
C6' Cr2 C1' . . 100.18(9)
C4' Cr2 C1' . . 77.93(11)
C7' Cr2 C3' . . 104.36(10)
C6' Cr2 C3' 7_575 . 163.72(9)
C6' Cr2 C3' . . 100.38(9)
C4' Cr2 C3' . . 36.97(6)
C1' Cr2 C3' . . 66.06(9)
C7' Cr2 C3' . 7_575 104.36(10)
C6' Cr2 C3' 7_575 7_575 100.38(9)
C6' Cr2 C3' . 7_575 163.72(9)
C4' Cr2 C3' . 7_575 36.97(6)
C1' Cr2 C3' . 7_575 66.06(9)
C3' Cr2 C3' . 7_575 66.69(11)
C7' Cr2 C2' . . 137.42(8)
C6' Cr2 C2' 7_575 . 134.05(9)
C6' Cr2 C2' . . 86.15(9)
C4' Cr2 C2' . . 65.51(8)
C1' Cr2 C2' . . 36.42(6)
C3' Cr2 C2' . . 36.30(8)
C3' Cr2 C2' 7_575 . 77.59(8)
C7' Cr2 C2' . 7_575 137.42(8)
C6' Cr2 C2' 7_575 7_575 86.15(9)
C6' Cr2 C2' . 7_575 134.05(9)
C4' Cr2 C2' . 7_575 65.51(8)
C1' Cr2 C2' . 7_575 36.42(6)
C3' Cr2 C2' . 7_575 77.59(8)
C3' Cr2 C2' 7_575 7_575 36.30(8)
C2' Cr2 C2' . 7_575 65.04(10)
C2' O1' C5' . . 117.47(17)
O3' C7' Cr2 . . 178.4(3)
O2' C6' Cr2 . . 179.3(2)
C2' C1' C2' . 7_575 120.1(3)
C2' C1' Cr2 . . 73.09(15)
C2' C1' Cr2 7_575 . 73.09(15)
C2' C1' H1B . . 119.95(14)
C2' C1' H1B 7_575 . 119.95(14)
Cr2 C1' H1B . . 125(2)
C4' C3' C2' . . 118.4(2)
C4' C3' Cr2 . . 69.57(15)
C2' C3' Cr2 . . 73.15(12)
C4' C3' H3B . . 122.8(16)
C2' C3' H3B . . 118.7(16)
Cr2 C3' H3B . . 129.7(16)
C3' C4' C3' 7_575 . 122.4(3)
C3' C4' Cr2 7_575 . 73.46(15)
C3' C4' Cr2 . . 73.46(15)
C3' C4' H4B 7_575 . 118.6(2)
C3' C4' H4B . . 118.6(2)
Cr2 C4' H4B . . 119(2)
O1' C2' C3' . . 125.27(19)
O1' C2' C1' . . 114.51(19)
C3' C2' C1' . . 120.2(2)
O1' C2' Cr2 . . 130.12(14)
C3' C2' Cr2 . . 70.55(12)
C1' C2' Cr2 . . 70.49(14)
C7 Cr1 C6 . 7_565 87.66(9)
C7 Cr1 C6 . . 87.66(9)
C6 Cr1 C6 7_565 . 93.31(13)
C7 Cr1 C4 . . 89.94(13)
C6 Cr1 C4 7_565 . 133.25(6)
C6 Cr1 C4 . . 133.25(6)
C7 Cr1 C3 . . 104.17(10)
C6 Cr1 C3 7_565 . 163.17(9)
C6 Cr1 C3 . . 99.01(8)
C4 Cr1 C3 . . 37.07(7)
C7 Cr1 C3 . 7_565 104.17(10)
C6 Cr1 C3 7_565 7_565 99.01(8)
C6 Cr1 C3 . 7_565 163.17(9)
C4 Cr1 C3 . 7_565 37.07(7)
C3 Cr1 C3 . 7_565 66.80(11)
C7 Cr1 C1 . . 167.56(12)
C6 Cr1 C1 7_565 . 100.80(9)
C6 Cr1 C1 . . 100.80(9)
C4 Cr1 C1 . . 77.62(12)
C3 Cr1 C1 . . 65.74(9)
C3 Cr1 C1 7_565 . 65.74(9)
C7 Cr1 C2 . . 137.43(8)
C6 Cr1 C2 7_565 . 134.67(9)
C6 Cr1 C2 . . 85.86(8)
C4 Cr1 C2 . . 65.43(9)
C3 Cr1 C2 . . 36.28(8)
C3 Cr1 C2 7_565 . 77.33(8)
C1 Cr1 C2 . . 36.01(6)
C7 Cr1 C2 . 7_565 137.43(8)
C6 Cr1 C2 7_565 7_565 85.86(8)
C6 Cr1 C2 . 7_565 134.67(9)
C4 Cr1 C2 . 7_565 65.43(9)
C3 Cr1 C2 . 7_565 77.33(8)
C3 Cr1 C2 7_565 7_565 36.28(8)
C1 Cr1 C2 . 7_565 36.01(6)
C2 Cr1 C2 . 7_565 64.42(10)
C2 O1 C5 . . 117.89(17)
C3 C4 C3 7_565 . 122.5(3)
C3 C4 Cr1 7_565 . 73.77(15)
C3 C4 Cr1 . . 73.77(15)
C3 C4 H4A 7_565 . 118.69(16)
C3 C4 H4A . . 118.69(17)
Cr1 C4 H4A . . 122(2)
C2 C1 C2 . 7_565 120.5(3)
C2 C1 Cr1 . . 73.23(15)
C2 C1 Cr1 7_565 . 73.23(15)
C2 C1 H1A . . 119.5(2)
C2 C1 H1A 7_565 . 119.5(2)
Cr1 C1 H1A . . 133(2)
O3 C7 Cr1 . . 178.4(3)
O1 C2 C1 . . 114.50(19)
O1 C2 C3 . . 125.39(19)
C1 C2 C3 . . 120.1(2)
O1 C2 Cr1 . . 130.64(14)
C1 C2 Cr1 . . 70.76(14)
C3 C2 Cr1 . . 69.89(12)
O2 C6 Cr1 . . 178.28(19)
C4 C3 C2 . . 118.3(2)
C4 C3 Cr1 . . 69.16(15)
C2 C3 Cr1 . . 73.83(12)
C4 C3 H3A . . 120.3(15)
C2 C3 H3A . . 121.3(15)
Cr1 C3 H3A . . 131.8(16)
O1 C5 H5C . . 104.7(18)
O1 C5 H5B . . 110.7(16)
H5C C5 H5B . . 109(2)
O1 C5 H5A . . 111.3(16)
H5C C5 H5A . . 111(2)
H5B C5 H5A . . 110(2)
O1' C5' H5F . . 107.1(18)
O1' C5' H5E . . 111.4(16)
H5F C5' H5E . . 107(2)
O1' C5' H5D . . 110.4(17)
H5F C5' H5D . . 111(2)
H5E C5' H5D . . 110(2)

loop_
_geom_bond_atom_site_label_1
_geom_bond_atom_site_label_2
_geom_bond_site_symmetry_2
_geom_bond_distance
_geom_bond_publ_flag
Cr2 C7' . 1.784(3) yes
Cr2 C6' 7_575 1.789(2) ?
Cr2 C6' . 1.789(2) yes
Cr2 C4' . 2.135(3) yes
Cr2 C1' . 2.184(3) yes
Cr2 C3' . 2.184(2) yes
Cr2 C3' 7_575 2.184(2) ?
Cr2 C2' . 2.217(2) yes
Cr2 C2' 7_575 2.217(2) ?
O1' C2' . 1.316(2) yes
O1' C5' . 1.403(2) yes
O3' C7' . 1.129(4) yes
O2' C6' . 1.129(3) yes
C1' C2' . 1.375(2) yes
C1' C2' 7_575 1.375(2) ?
C1' H1B . 0.93(4) ?
C3' C4' . 1.370(3) yes
C3' C2' . 1.371(3) yes
C3' H3B . 0.93(3) ?
C4' C3' 7_575 1.370(3) ?
C4' H4B . 0.98(4) ?
Cr1 C7 . 1.786(3) yes
Cr1 C6 7_565 1.792(2) ?
Cr1 C6 . 1.792(2) yes
Cr1 C4 . 2.123(3) yes
Cr1 C3 . 2.181(2) yes
Cr1 C3 7_565 2.181(2) ?
Cr1 C1 . 2.200(3) yes
Cr1 C2 . 2.231(2) yes
Cr1 C2 7_565 2.231(2) ?
O3 C7 . 1.131(4) yes
O1 C2 . 1.314(2) yes
O1 C5 . 1.404(2) yes
O2 C6 . 1.126(2) yes
C4 C3 7_565 1.369(3) ?
C4 C3 . 1.369(3) yes
C4 H4A . 0.93(4) ?
C1 C2 . 1.370(2) yes
C1 C2 7_565 1.370(2) ?
C1 H1A . 0.89(4) ?
C2 C3 . 1.374(3) yes
C3 H3A . 0.95(3) ?
C5 H5C . 0.87(3) ?
C5 H5B . 0.98(3) ?
C5 H5A . 0.98(3) ?
C5' H5F . 0.87(3) ?
C5' H5E . 0.95(3) ?
C5' H5D . 0.95(3) ?
